data_4069908
loop_
_publ_author_name
'Tsoureas, Nikolaos'
'Bevis, Thomas'
'Butts, Craig P.'
'Hamilton, Alex'
'Owen, Gareth R.'

_publ_section_title
;
 Further Exploring the &#x201C;Sting of the Scorpion&#x201D;: Hydride
 Migration and Subsequent Rearrangement of Norbornadiene to Nortricyclyl
 on Rhodium(I)
;
_journal_issue 17
_journal_name_full Organometallics
_journal_page_first 5222
_journal_paper_doi 10.1021/om900499v
_journal_volume 28
_journal_year 2009
_chemical_formula_moiety 'C28 H24 B N6 Rh'
_chemical_formula_sum 'C28 H24 B N6 Rh'
_chemical_formula_weight 558.25
_chemical_name_systematic
; 
 ? 
;
_space_group_IT_number 62
_symmetry_cell_setting orthorhombic
_symmetry_space_group_name_Hall '-P 2ac 2n'
_symmetry_space_group_name_H-M 'P n m a'
_atom_sites_solution_hydrogens geom
_atom_sites_solution_primary direct
_atom_sites_solution_secondary difmap
_audit_creation_method SHELXL-97
_cell_angle_alpha 90.00
_cell_angle_beta 90.00
_cell_angle_gamma 90.00
_cell_formula_units_Z 4
_cell_length_a 24.1400(8)
_cell_length_b 14.8754(5)
_cell_length_c 7.8561(3)
_cell_measurement_reflns_used 1915
_cell_measurement_temperature 100(2)
_cell_measurement_theta_max 22.47
_cell_measurement_theta_min 2.93
_cell_volume 2821.06(17)
_computing_cell_refinement 'Apex II (Bruker-AXS, 2007)'
_computing_data_collection 'Apex II (Bruker-AXS, 2007)'
_computing_data_reduction
; 
 SAINT v7.34A (Bruker-AXS, 2007) & XPREP v2005/4 (Bruker-AXS, 2005) 
;
_computing_molecular_graphics 'Bruker SHELXTL'
_computing_publication_material 'Bruker SHELXTL'
_computing_structure_refinement 'SHELXL-97 (Sheldrick, 1997)'
_computing_structure_solution 'SHELXS-97 (Sheldrick, 1990)'
_diffrn_ambient_temperature 100(2)
_diffrn_measured_fraction_theta_full 0.995
_diffrn_measured_fraction_theta_max 0.995
_diffrn_measurement_device_type 'CCD area detector'
_diffrn_measurement_method 'phi and omega scans'
_diffrn_radiation_monochromator graphite
_diffrn_radiation_source 'fine-focus sealed tube'
_diffrn_radiation_type MoK\a
_diffrn_radiation_wavelength 0.71073
_diffrn_reflns_av_R_equivalents 0.1032
_diffrn_reflns_av_sigmaI/netI 0.0713
_diffrn_reflns_limit_h_max 27
_diffrn_reflns_limit_h_min -31
_diffrn_reflns_limit_k_max 19
_diffrn_reflns_limit_k_min -16
_diffrn_reflns_limit_l_max 10
_diffrn_reflns_limit_l_min -10
_diffrn_reflns_number 23749
_diffrn_reflns_theta_full 27.60
_diffrn_reflns_theta_max 27.60
_diffrn_reflns_theta_min 3.09
_exptl_absorpt_coefficient_mu 0.631
_exptl_absorpt_correction_T_max 0.981
_exptl_absorpt_correction_T_min 0.949
_exptl_absorpt_correction_type multi-scan
_exptl_absorpt_process_details 'sadabs - bruker 2007'
_exptl_crystal_colour colourless
_exptl_crystal_density_diffrn 1.314
_exptl_crystal_density_meas x
_exptl_crystal_density_method 'not measured'
_exptl_crystal_description plate
_exptl_crystal_F_000 1136
_exptl_crystal_size_max 0.08
_exptl_crystal_size_mid 0.06
_exptl_crystal_size_min 0.03
_platon_squeeze_details ' '
_refine_diff_density_max 0.537
_refine_diff_density_min -0.496
_refine_diff_density_rms 0.104
_refine_ls_extinction_method none
_refine_ls_goodness_of_fit_ref 1.011
_refine_ls_hydrogen_treatment mixed
_refine_ls_matrix_type full
_refine_ls_number_parameters 187
_refine_ls_number_reflns 3376
_refine_ls_number_restraints 0
_refine_ls_restrained_S_all 1.011
_refine_ls_R_factor_all 0.0690
_refine_ls_R_factor_gt 0.0428
_refine_ls_shift/su_max 0.001
_refine_ls_shift/su_mean 0.000
_refine_ls_structure_factor_coef Fsqd
_refine_ls_weighting_details 'calc w=1/[\s^2^(Fo^2^)+(0.0452P)^2^+0.0000P] where P=(Fo^2^+2Fc^2^)/3'
_refine_ls_weighting_scheme calc
_refine_ls_wR_factor_gt 0.0895
_refine_ls_wR_factor_ref 0.0957
_reflns_number_gt 2486
_reflns_number_total 3376
_reflns_threshold_expression >2sigma(I)
_cod_data_source_file om900499v_si_002.cif
_cod_data_source_block ntrhnbdtai_0m_Structure_10
_cod_depositor_comments
;
The following automatic conversions were performed:

'_symmetry_cell_setting' value 'Orthorhombic' changed to
'orthorhombic' according to
/home/saulius/struct/CIF-dictionaries/cif_core.dic dictionary named
'cif_core.dic' version 2.4.2 from 2011-04-26.

Automatic conversion script
Id: cif_fix_values 1715 2011-07-08 13:25:40Z adriana 
;
_cod_original_sg_symbol_H-M Pnma
_cod_database_code 4069908

loop_
_symmetry_equiv_pos_as_xyz
'x, y, z'
'-x+1/2, -y, z+1/2'
'-x, y+1/2, -z'
'x+1/2, -y+1/2, -z+1/2'
'-x, -y, -z'
'x-1/2, y, -z-1/2'
'x, -y-1/2, z'
'-x-1/2, y-1/2, z-1/2'

loop_
_atom_site_label
_atom_site_type_symbol
_atom_site_fract_x
_atom_site_fract_y
_atom_site_fract_z
_atom_site_U_iso_or_equiv
_atom_site_adp_type
_atom_site_occupancy
_atom_site_symmetry_multiplicity
_atom_site_calc_flag
_atom_site_refinement_flags
Rh1 Rh 0.171037(16) 0.2500 0.90785(4) 0.01094(11) Uani 1 2 d S
B1 B 0.2838(2) 0.2500 0.7725(6) 0.0119(10) Uani 1 2 d S
N1 N 0.17637(11) 0.14382(16) 0.7210(3) 0.0131(6) Uani 1 1 d .
N2 N 0.27390(11) 0.16581(17) 0.6625(3) 0.0126(6) Uani 1 1 d .
N4 N 0.33945(15) 0.2500 0.8711(5) 0.0148(9) Uani 1 2 d S
N3 N 0.41277(17) 0.2500 0.6615(6) 0.0219(9) Uani 1 2 d S
C1 C 0.13330(14) 0.0911(2) 0.6830(4) 0.0134(7) Uani 1 1 d .
H1 H 0.0990 0.1027 0.7381 0.016 Uiso 1 1 calc R
C2 C 0.13564(14) 0.0199(2) 0.5670(4) 0.0168(7) Uani 1 1 d .
H2 H 0.1036 -0.0157 0.5470 0.020 Uiso 1 1 calc R
C3 C 0.18424(14) 0.0008(2) 0.4811(4) 0.0190(8) Uani 1 1 d .
H3 H 0.1862 -0.0466 0.4004 0.023 Uiso 1 1 calc R
C4 C 0.22417(13) 0.1233(2) 0.6405(4) 0.0121(7) Uani 1 1 d .
C5 C 0.23009(14) 0.0541(2) 0.5178(4) 0.0153(7) Uani 1 1 d .
C6 C 0.28577(15) 0.0590(2) 0.4594(4) 0.0209(8) Uani 1 1 d .
H6 H 0.3025 0.0223 0.3748 0.025 Uiso 1 1 calc R
C7 C 0.31032(15) 0.1262(2) 0.5475(4) 0.0180(7) Uani 1 1 d .
H7 H 0.3478 0.1442 0.5327 0.022 Uiso 1 1 calc R
C8 C 0.4677(2) 0.2500 0.6457(8) 0.0286(13) Uani 1 2 d S
H8 H 0.4826 0.2500 0.5338 0.034 Uiso 1 2 calc SR
C9 C 0.5052(2) 0.2500 0.7820(8) 0.0289(13) Uani 1 2 d S
H9 H 0.5439 0.2500 0.7607 0.035 Uiso 1 2 calc SR
C10 C 0.4858(2) 0.2500 0.9464(8) 0.0352(15) Uani 1 2 d S
H10 H 0.5107 0.2500 1.0401 0.042 Uiso 1 2 calc SR
C11 C 0.4284(2) 0.2500 0.9720(7) 0.0221(11) Uani 1 2 d S
C12 C 0.3947(2) 0.2500 0.8221(6) 0.0180(10) Uani 1 2 d S
C13 C 0.3915(2) 0.2500 1.1131(7) 0.0262(12) Uani 1 2 d S
H13 H 0.4014 0.2500 1.2301 0.031 Uiso 1 2 calc SR
C14 C 0.3395(2) 0.2500 1.0489(6) 0.0204(11) Uani 1 2 d S
H14 H 0.3069 0.2500 1.1167 0.024 Uiso 1 2 calc SR
C15 C 0.1769(2) 0.1724(2) 1.1300(4) 0.0324(11) Uani 1 1 d .
H15 H 0.1997 0.1164 1.1377 0.039 Uiso 1 1 calc R
C16 C 0.1824(2) 0.2500 1.2546(6) 0.0268(13) Uani 1 2 d S
H16 H 0.2156 0.2500 1.3310 0.032 Uiso 1 2 calc SR
C17 C 0.1254(2) 0.2500 1.3397(6) 0.0194(11) Uani 1 2 d S
H17A H 0.1183 0.3047 1.4081 0.023 Uiso 0.50 1 calc PR
H17B H 0.1183 0.1953 1.4081 0.023 Uiso 0.50 1 calc PR
C18 C 0.0947(2) 0.2500 1.1687(7) 0.0402(17) Uani 1 2 d S
H18 H 0.0533 0.2500 1.1727 0.048 Uiso 1 2 calc SR
C19 C 0.1223(2) 0.1729(3) 1.0754(5) 0.0458(13) Uani 1 1 d .
H19 H 0.1021 0.1173 1.0396 0.055 Uiso 1 1 calc R
H100 H 0.2504(18) 0.2500 0.885(6) 0.010(12) Uiso 1 2 d S

loop_
_atom_site_aniso_label
_atom_site_aniso_U_11
_atom_site_aniso_U_22
_atom_site_aniso_U_33
_atom_site_aniso_U_23
_atom_site_aniso_U_13
_atom_site_aniso_U_12
Rh1 0.01355(19) 0.01016(17) 0.00910(16) 0.000 0.00124(16) 0.000
B1 0.007(3) 0.015(3) 0.013(2) 0.000 0.002(2) 0.000
N1 0.0168(15) 0.0109(12) 0.0116(12) 0.0026(10) -0.0023(11) 0.0020(12)
N2 0.0147(15) 0.0106(13) 0.0124(13) 0.0000(10) 0.0016(11) 0.0008(12)
N4 0.011(2) 0.0155(19) 0.018(2) 0.000 -0.0031(15) 0.000
N3 0.015(2) 0.020(2) 0.031(2) 0.000 0.0031(18) 0.000
C1 0.0120(17) 0.0133(16) 0.0149(16) 0.0013(12) -0.0020(13) 0.0021(14)
C2 0.0201(18) 0.0144(15) 0.0159(18) -0.0017(12) -0.0059(13) -0.0041(14)
C3 0.026(2) 0.0160(16) 0.0148(16) -0.0061(13) -0.0013(13) 0.0018(15)
C4 0.0139(17) 0.0115(15) 0.0110(15) 0.0046(11) -0.0018(12) -0.0007(14)
C5 0.0220(19) 0.0130(16) 0.0109(15) 0.0004(12) -0.0023(13) 0.0018(15)
C6 0.027(2) 0.0179(17) 0.0172(17) -0.0047(13) 0.0038(14) 0.0026(16)
C7 0.0145(17) 0.0178(17) 0.0216(18) -0.0008(13) 0.0033(13) 0.0038(14)
C8 0.014(3) 0.021(3) 0.051(4) 0.000 0.009(2) 0.000
C9 0.010(3) 0.019(3) 0.057(4) 0.000 -0.001(3) 0.000
C10 0.024(3) 0.027(3) 0.054(4) 0.000 -0.021(3) 0.000
C11 0.018(3) 0.017(2) 0.031(3) 0.000 -0.008(2) 0.000
C12 0.016(3) 0.010(2) 0.028(3) 0.000 -0.003(2) 0.000
C13 0.024(3) 0.031(3) 0.023(3) 0.000 -0.011(2) 0.000
C14 0.025(3) 0.022(2) 0.015(2) 0.000 -0.0009(19) 0.000
C15 0.064(3) 0.0179(18) 0.0151(18) 0.0104(13) 0.0168(18) 0.016(2)
C16 0.020(3) 0.051(3) 0.010(2) 0.000 -0.0025(19) 0.000
C17 0.026(3) 0.022(3) 0.010(2) 0.000 -0.001(2) 0.000
C18 0.016(3) 0.095(5) 0.010(3) 0.000 0.000(2) 0.000
C19 0.074(4) 0.047(3) 0.017(2) -0.0091(17) 0.020(2) -0.047(3)

loop_
_atom_type_symbol
_atom_type_description
_atom_type_scat_dispersion_real
_atom_type_scat_dispersion_imag
_atom_type_scat_source
C C 0.0033 0.0016 'International Tables Vol C Tables 4.2.6.8 and 6.1.1.4'
H H 0.0000 0.0000 'International Tables Vol C Tables 4.2.6.8 and 6.1.1.4'
B B 0.0013 0.0007 'International Tables Vol C Tables 4.2.6.8 and 6.1.1.4'
N N 0.0061 0.0033 'International Tables Vol C Tables 4.2.6.8 and 6.1.1.4'
Rh Rh -1.1178 0.9187 'International Tables Vol C Tables 4.2.6.8 and 6.1.1.4'

loop_
_geom_angle_atom_site_label_1
_geom_angle_atom_site_label_2
_geom_angle_atom_site_label_3
_geom_angle
_geom_angle_site_symmetry_1
_geom_angle_site_symmetry_3
C15 Rh1 C15 66.8(2) . 7_565
C15 Rh1 C19 38.48(18) . .
C15 Rh1 C19 79.45(14) 7_565 .
C15 Rh1 C19 79.45(14) . 7_565
C15 Rh1 C19 38.48(18) 7_565 7_565
C19 Rh1 C19 66.0(3) . 7_565
C15 Rh1 N1 99.17(12) . .
C15 Rh1 N1 164.57(13) 7_565 .
C19 Rh1 N1 93.44(13) . .
C19 Rh1 N1 148.96(17) 7_565 .
C15 Rh1 N1 164.56(13) . 7_565
C15 Rh1 N1 99.17(12) 7_565 7_565
C19 Rh1 N1 148.96(17) . 7_565
C19 Rh1 N1 93.44(13) 7_565 7_565
N1 Rh1 N1 93.96(13) . 7_565
C15 Rh1 H100 90.5(11) . .
C15 Rh1 H100 90.5(11) 7_565 .
C19 Rh1 H100 127.8(10) . .
C19 Rh1 H100 127.8(10) 7_565 .
N1 Rh1 H100 83.0(9) . .
N1 Rh1 H100 83.0(9) 7_565 .
N2 B1 N2 108.8(4) 7_565 .
N2 B1 N4 114.5(2) 7_565 .
N2 B1 N4 114.5(2) . .
N2 B1 H100 108.1(11) 7_565 .
N2 B1 H100 108.1(11) . .
N4 B1 H100 102(2) . .
C1 N1 C4 115.3(3) . .
C1 N1 Rh1 122.3(2) . .
C4 N1 Rh1 122.3(2) . .
C4 N2 C7 106.1(3) . .
C4 N2 B1 125.7(3) . .
C7 N2 B1 127.6(3) . .
C12 N4 C14 106.1(4) . .
C12 N4 B1 133.9(4) . .
C14 N4 B1 120.0(4) . .
C8 N3 C12 114.4(5) . .
N1 C1 C2 124.0(3) . .
N1 C1 H1 118.0 . .
C2 C1 H1 118.0 . .
C3 C2 C1 120.5(3) . .
C3 C2 H2 119.8 . .
C1 C2 H2 119.8 . .
C2 C3 C5 117.2(3) . .
C2 C3 H3 121.4 . .
C5 C3 H3 121.4 . .
N1 C4 N2 125.9(3) . .
N1 C4 C5 124.6(3) . .
N2 C4 C5 109.5(3) . .
C3 C5 C4 118.3(3) . .
C3 C5 C6 135.6(3) . .
C4 C5 C6 106.1(3) . .
C7 C6 C5 106.7(3) . .
C7 C6 H6 126.7 . .
C5 C6 H6 126.7 . .
C6 C7 N2 111.6(3) . .
C6 C7 H7 124.2 . .
N2 C7 H7 124.2 . .
N3 C8 C9 124.8(5) . .
N3 C8 H8 117.6 . .
C9 C8 H8 117.6 . .
C10 C9 C8 120.0(5) . .
C10 C9 H9 120.0 . .
C8 C9 H9 120.0 . .
C9 C10 C11 118.1(5) . .
C9 C10 H10 120.9 . .
C11 C10 H10 120.9 . .
C10 C11 C13 137.1(5) . .
C10 C11 C12 116.4(5) . .
C13 C11 C12 106.5(4) . .
N3 C12 N4 125.2(4) . .
N3 C12 C11 126.2(5) . .
N4 C12 C11 108.6(4) . .
C14 C13 C11 107.0(5) . .
C14 C13 H13 126.5 . .
C11 C13 H13 126.5 . .
C13 C14 N4 111.9(4) . .
C13 C14 H14 124.1 . .
N4 C14 H14 124.1 . .
C19 C15 C16 106.2(4) . .
C19 C15 Rh1 71.1(2) . .
C16 C15 Rh1 97.1(2) . .
C19 C15 H15 123.1 . .
C16 C15 H15 123.1 . .
Rh1 C15 H15 123.1 . .
C15 C16 C15 98.9(4) . 7_565
C15 C16 C17 101.7(3) . .
C15 C16 C17 101.7(3) 7_565 .
C15 C16 H16 117.2 . .
C15 C16 H16 117.2 7_565 .
C17 C16 H16 117.2 . .
C16 C17 C18 93.0(4) . .
C16 C17 H17A 113.1 . .
C18 C17 H17A 113.1 . .
C16 C17 H17B 113.1 . .
C18 C17 H17B 113.1 . .
H17A C17 H17B 110.5 . .
C19 C18 C19 98.4(4) . 7_565
C19 C18 C17 102.2(3) . .
C19 C18 C17 102.2(3) 7_565 .
C19 C18 H18 117.1 . .
C19 C18 H18 117.1 7_565 .
C17 C18 H18 117.1 . .
C15 C19 C18 105.8(4) . .
C15 C19 Rh1 70.5(2) . .
C18 C19 Rh1 97.8(3) . .
C15 C19 H19 123.1 . .
C18 C19 H19 123.1 . .
Rh1 C19 H19 123.1 . .

loop_
_geom_bond_atom_site_label_1
_geom_bond_atom_site_label_2
_geom_bond_distance
_geom_bond_site_symmetry_2
Rh1 C15 2.097(3) .
Rh1 C15 2.097(3) 7_565
Rh1 C19 2.105(4) .
Rh1 C19 2.105(4) 7_565
Rh1 N1 2.160(2) .
Rh1 N1 2.160(2) 7_565
Rh1 H100 1.92(4) .
B1 N2 1.541(4) 7_565
B1 N2 1.541(4) .
B1 N4 1.550(6) .
B1 H100 1.20(4) .
N1 C1 1.336(4) .
N1 C4 1.351(4) .
N2 C4 1.367(4) .
N2 C7 1.391(4) .
N4 C12 1.387(6) .
N4 C14 1.397(6) .
N3 C8 1.332(6) .
N3 C12 1.335(6) .
C1 C2 1.399(4) .
C1 H1 0.9500 .
C2 C3 1.383(5) .
C2 H2 0.9500 .
C3 C5 1.391(5) .
C3 H3 0.9500 .
C4 C5 1.418(4) .
C5 C6 1.422(5) .
C6 C7 1.353(5) .
C6 H6 0.9500 .
C7 H7 0.9500 .
C8 C9 1.401(8) .
C8 H8 0.9500 .
C9 C10 1.373(8) .
C9 H9 0.9500 .
C10 C11 1.400(8) .
C10 H10 0.9500 .
C11 C13 1.423(7) .
C11 C12 1.432(7) .
C13 C14 1.353(7) .
C13 H13 0.9500 .
C14 H14 0.9500 .
C15 C19 1.385(6) .
C15 C16 1.519(5) .
C15 H15 1.0000 .
C16 C15 1.519(5) 7_565
C16 C17 1.531(7) .
C16 H16 1.0000 .
C17 C18 1.533(7) .
C17 H17A 0.9900 .
C17 H17B 0.9900 .
C18 C19 1.516(6) .
C18 C19 1.516(6) 7_565
C18 H18 1.0000 .
C19 H19 1.0000 .

loop_
_geom_torsion_atom_site_label_1
_geom_torsion_atom_site_label_2
_geom_torsion_atom_site_label_3
_geom_torsion_atom_site_label_4
_geom_torsion
_geom_torsion_site_symmetry_1
_geom_torsion_site_symmetry_4
C15 Rh1 N1 C1 78.3(3) . .
C15 Rh1 N1 C1 101.8(6) 7_565 .
C19 Rh1 N1 C1 39.9(3) . .
C19 Rh1 N1 C1 -6.5(4) 7_565 .
N1 Rh1 N1 C1 -109.9(2) 7_565 .
C15 Rh1 N1 C4 -98.5(3) . .
C15 Rh1 N1 C4 -74.9(6) 7_565 .
C19 Rh1 N1 C4 -136.8(3) . .
C19 Rh1 N1 C4 176.8(3) 7_565 .
N1 Rh1 N1 C4 73.4(2) 7_565 .
N2 B1 N2 C4 -88.5(4) 7_565 .
N4 B1 N2 C4 141.9(3) . .
N2 B1 N2 C7 81.0(5) 7_565 .
N4 B1 N2 C7 -48.6(5) . .
N2 B1 N4 C12 -63.3(3) 7_565 .
N2 B1 N4 C12 63.3(3) . .
N2 B1 N4 C14 116.7(3) 7_565 .
N2 B1 N4 C14 -116.7(3) . .
C4 N1 C1 C2 -0.9(4) . .
Rh1 N1 C1 C2 -177.8(2) . .
N1 C1 C2 C3 -1.0(5) . .
C1 C2 C3 C5 1.2(5) . .
C1 N1 C4 N2 -178.0(3) . .
Rh1 N1 C4 N2 -1.0(4) . .
C1 N1 C4 C5 2.6(4) . .
Rh1 N1 C4 C5 179.6(2) . .
C7 N2 C4 N1 -176.6(3) . .
B1 N2 C4 N1 -5.2(5) . .
C7 N2 C4 C5 2.9(3) . .
B1 N2 C4 C5 174.3(3) . .
C2 C3 C5 C4 0.4(5) . .
C2 C3 C5 C6 -178.6(4) . .
N1 C4 C5 C3 -2.5(5) . .
N2 C4 C5 C3 178.1(3) . .
N1 C4 C5 C6 176.8(3) . .
N2 C4 C5 C6 -2.7(4) . .
C3 C5 C6 C7 -179.6(4) . .
C4 C5 C6 C7 1.3(4) . .
C5 C6 C7 N2 0.4(4) . .
C4 N2 C7 C6 -2.1(4) . .
B1 N2 C7 C6 -173.2(3) . .
C12 N3 C8 C9 0.000(1) . .
N3 C8 C9 C10 0.000(1) . .
C8 C9 C10 C11 0.000(1) . .
C9 C10 C11 C13 180.000(1) . .
C9 C10 C11 C12 0.000(1) . .
C8 N3 C12 N4 180.0 . .
C8 N3 C12 C11 0.000(1) . .
C14 N4 C12 N3 180.0 . .
B1 N4 C12 N3 0.000(1) . .
C14 N4 C12 C11 0.000(1) . .
B1 N4 C12 C11 180.000(1) . .
C10 C11 C12 N3 0.000(1) . .
C13 C11 C12 N3 180.000(1) . .
C10 C11 C12 N4 180.0 . .
C13 C11 C12 N4 0.000(1) . .
C10 C11 C13 C14 180.000(1) . .
C12 C11 C13 C14 0.000(1) . .
C11 C13 C14 N4 0.000(1) . .
C12 N4 C14 C13 0.000(1) . .
B1 N4 C14 C13 180.000(1) . .
C15 Rh1 C15 C19 102.7(2) 7_565 .
C19 Rh1 C15 C19 64.6(3) 7_565 .
N1 Rh1 C15 C19 -83.9(2) . .
N1 Rh1 C15 C19 128.1(5) 7_565 .
C15 Rh1 C15 C16 -2.1(3) 7_565 .
C19 Rh1 C15 C16 -104.8(4) . .
C19 Rh1 C15 C16 -40.2(3) 7_565 .
N1 Rh1 C15 C16 171.3(3) . .
N1 Rh1 C15 C16 23.3(7) 7_565 .
C19 C15 C16 C15 -69.6(4) . 7_565
Rh1 C15 C16 C15 2.7(4) . 7_565
C19 C15 C16 C17 34.3(4) . .
Rh1 C15 C16 C17 106.6(3) . .
C15 C16 C17 C18 -50.9(2) . .
C15 C16 C17 C18 50.9(2) 7_565 .
C16 C17 C18 C19 50.7(2) . .
C16 C17 C18 C19 -50.7(2) . 7_565
C16 C15 C19 C18 -0.7(4) . .
Rh1 C15 C19 C18 -92.8(3) . .
C16 C15 C19 Rh1 92.1(2) . .
C19 C18 C19 C15 71.3(5) 7_565 .
C17 C18 C19 C15 -33.1(4) . .
C19 C18 C19 Rh1 -0.5(5) 7_565 .
C17 C18 C19 Rh1 -104.9(3) . .
C15 Rh1 C19 C15 -65.8(3) 7_565 .
C19 Rh1 C19 C15 -103.7(2) 7_565 .
N1 Rh1 C19 C15 100.4(2) . .
N1 Rh1 C19 C15 -156.0(2) 7_565 .
C15 Rh1 C19 C18 104.1(4) . .
C15 Rh1 C19 C18 38.3(3) 7_565 .
C19 Rh1 C19 C18 0.4(4) 7_565 .
N1 Rh1 C19 C18 -155.5(3) . .
N1 Rh1 C19 C18 -52.0(4) 7_565 .

loop_
_platon_squeeze_void_nr
_platon_squeeze_void_average_x
_platon_squeeze_void_average_y
_platon_squeeze_void_average_z
_platon_squeeze_void_volume
_platon_squeeze_void_count_electrons
1 0.000 0.000 -0.016 157.6 79.2
2 0.500 0.000 -0.033 157.6 79.6
3 0.000 0.500 -0.013 157.5 80.0
4 0.500 0.500 -0.031 157.6 80.0
